data_4349752
loop_
_publ_author_name
'Zhang, Yang'
'Luo, Qun'
'Zheng, Wei'
'Wang, Zhaoying'
'Lin, Yu'
'Zhang, Erlong'
'L\"u, Shuang'
'Xiang, Junfeng'
'Zhao, Yao'
'Wang, Fuyi'

_publ_section_title
;
 Luminescent cyclometallated platinum(ii) complexes: highly promising
 EGFR/DNA probes and dual-targeting anticancer agents
;
_journal_issue 2
_journal_name_full 'Inorganic Chemistry Frontiers'
_journal_page_first 413
_journal_paper_doi 10.1039/C7QI00346C
_journal_volume 5
_journal_year 2018
_chemical_formula_moiety 'C20 H13 Cl N2 Pt, 0.5(C H2 Cl2)'
_chemical_formula_sum 'C20.5 H14 Cl2 N2 Pt'
_chemical_formula_weight 554.32
_chemical_melting_point 633(2)
_chemical_name_systematic 'cyclometalated platinum'
_space_group_IT_number 15
_space_group_name_Hall '-C 2yc'
_space_group_name_H-M_alt 'C 1 2/c 1'
_symmetry_cell_setting monoclinic
_symmetry_space_group_name_H-M 'C 1 2/c 1'
_atom_sites_solution_hydrogens geom
_atom_sites_solution_primary direct
_atom_sites_solution_secondary difmap
_audit_creation_method SHELXL-97
_audit_update_record
;
2015-08-11 deposited with the CCDC.
2017-12-11 downloaded from the CCDC.
;
_cell_angle_alpha 90.00
_cell_angle_beta 106.577(4)
_cell_angle_gamma 90.00
_cell_formula_units_Z 8
_cell_length_a 19.794(5)
_cell_length_b 7.7967(18)
_cell_length_c 23.287(6)
_cell_measurement_reflns_used 648
_cell_measurement_temperature 173(2)
_cell_measurement_theta_max 27.48
_cell_measurement_theta_min 2.17
_cell_volume 3444.5(15)
_computing_cell_refinement 'CrystalClear (Rigaku Inc., 2008)'
_computing_data_collection 'CrystalClear (Rigaku Inc., 2008)'
_computing_data_reduction 'CrystalClear (Rigaku Inc., 2008)'
_computing_molecular_graphics 'XP in Siemens SHELXTL (Sheldrick, 1994)'
_computing_publication_material 'SHELX97 (Sheldrick, 1997)'
_computing_structure_refinement 'SHELXL-97 (Sheldrick, 1997)'
_computing_structure_solution 'SHELXS-97 (Sheldrick, 1990)'
_diffrn_ambient_temperature 173(2)
_diffrn_measured_fraction_theta_full 0.989
_diffrn_measured_fraction_theta_max 0.989
_diffrn_measurement_device_type 'Saturn724+ CCD'
_diffrn_measurement_method '\w scans at fixed \c = 45\%'
_diffrn_radiation_monochromator graphite
_diffrn_radiation_source 'sealed tube'
_diffrn_radiation_type MoK\a
_diffrn_radiation_wavelength 0.71073
_diffrn_reflns_av_R_equivalents 0.0696
_diffrn_reflns_av_sigmaI/netI 0.0634
_diffrn_reflns_limit_h_max 25
_diffrn_reflns_limit_h_min -25
_diffrn_reflns_limit_k_max 10
_diffrn_reflns_limit_k_min -6
_diffrn_reflns_limit_l_max 29
_diffrn_reflns_limit_l_min -27
_diffrn_reflns_number 13531
_diffrn_reflns_theta_full 27.47
_diffrn_reflns_theta_max 27.47
_diffrn_reflns_theta_min 2.82
_exptl_absorpt_coefficient_mu 8.463
_exptl_absorpt_correction_T_max 0.7853
_exptl_absorpt_correction_T_min 0.6770
_exptl_absorpt_correction_type numerical
_exptl_absorpt_process_details 'CrystalClear (Rigaku Inc., 2008)'
_exptl_crystal_colour yellow
_exptl_crystal_density_diffrn 2.138
_exptl_crystal_density_method 'not measured'
_exptl_crystal_description plate
_exptl_crystal_F_000 2104
_exptl_crystal_preparation Luminescent
_exptl_crystal_size_max 0.05
_exptl_crystal_size_mid 0.05
_exptl_crystal_size_min 0.03
_refine_diff_density_max 1.973
_refine_diff_density_min -1.544
_refine_diff_density_rms 0.194
_refine_ls_extinction_method none
_refine_ls_goodness_of_fit_ref 1.133
_refine_ls_hydrogen_treatment constr
_refine_ls_matrix_type full
_refine_ls_number_parameters 231
_refine_ls_number_reflns 3894
_refine_ls_number_restraints 0
_refine_ls_restrained_S_all 1.133
_refine_ls_R_factor_all 0.0630
_refine_ls_R_factor_gt 0.0554
_refine_ls_shift/su_max 0.001
_refine_ls_shift/su_mean 0.000
_refine_ls_structure_factor_coef Fsqd
_refine_ls_weighting_details 'calc w=1/[\s^2^(Fo^2^)+(0.0410P)^2^+32.9050P] where P=(Fo^2^+2Fc^2^)/3'
_refine_ls_weighting_scheme calc
_refine_ls_wR_factor_gt 0.1161
_refine_ls_wR_factor_ref 0.1214
_reflns_number_gt 3496
_reflns_number_total 3894
_reflns_threshold_expression >2sigma(I)
_cod_data_source_file c7qi00346c2.cif
_cod_data_source_block sa408
_cod_depositor_comments
;
The following automatic conversions were performed:

data item '_chemical_melting_point' value '631-635' was changed to
'633(2)' -- the average value was taken and precision was estimated.

Automatic conversion script
Id: cif_fix_values 6909 2019-04-08 15:41:33Z antanas 

2021-12-16
Z value and formula fixed to values more according to usual
chemical conventions.                 miguel
;
_cod_original_formula_sum 'C41 H28 Cl4 N4 Pt2'
_cod_original_formula_weight 1108.65
_cod_original_formula_moiety '2(C20 H13 Cl N2 Pt), C H2 Cl2'
_cod_original_formula_units_Z 4
_cod_original_cell_volume 3444.5(14)
_cod_original_sg_symbol_H-M C2/c
_cod_database_code 4349752

loop_
_symmetry_equiv_pos_as_xyz
'x, y, z'
'-x, y, -z+1/2'
'x+1/2, y+1/2, z'
'-x+1/2, y+1/2, -z+1/2'
'-x, -y, -z'
'x, -y, z-1/2'
'-x+1/2, -y+1/2, -z'
'x+1/2, -y+1/2, z-1/2'

loop_
_atom_site_label
_atom_site_type_symbol
_atom_site_fract_x
_atom_site_fract_y
_atom_site_fract_z
_atom_site_U_iso_or_equiv
_atom_site_adp_type
_atom_site_occupancy
_atom_site_symmetry_multiplicity
_atom_site_calc_flag
_atom_site_refinement_flags
Pt1 Pt 0.195008(17) 0.46217(4) 0.452183(14) 0.02863(13) Uani 1 1 d .
Cl1 Cl 0.08947(12) 0.4222(3) 0.37955(10) 0.0400(5) Uani 1 1 d .
Cl2 Cl 0.06748(17) 0.0472(4) 0.23692(13) 0.0601(8) Uani 1 1 d .
H21 H 0.0272 0.2454 0.2850 0.072 Uiso 1 1 d R
N1 N 0.2830(4) 0.5046(8) 0.5147(3) 0.0307(16) Uani 1 1 d .
N2 N 0.1561(4) 0.5802(9) 0.5178(3) 0.0310(16) Uani 1 1 d .
C1 C 0.3870(5) 0.3130(11) 0.4246(4) 0.037(2) Uani 1 1 d .
H1A H 0.4345 0.3236 0.4487 0.044 Uiso 1 1 calc R
C3 C 0.4263(5) 0.1689(12) 0.3447(5) 0.043(2) Uani 1 1 d .
H3A H 0.4741 0.1757 0.3681 0.051 Uiso 1 1 calc R
C2 C 0.3719(4) 0.2337(10) 0.3674(4) 0.034(2) Uani 1 1 d .
C4 C 0.4093(6) 0.0969(13) 0.2892(5) 0.048(3) Uani 1 1 d .
H4A H 0.4461 0.0561 0.2740 0.058 Uiso 1 1 calc R
C5 C 0.3393(6) 0.0813(13) 0.2538(5) 0.049(3) Uani 1 1 d .
H5A H 0.3289 0.0324 0.2149 0.059 Uiso 1 1 calc R
C6 C 0.2861(5) 0.1368(12) 0.2757(4) 0.039(2) Uani 1 1 d .
H6A H 0.2386 0.1229 0.2521 0.046 Uiso 1 1 calc R
C7 C 0.3002(5) 0.2147(11) 0.3328(4) 0.0339(19) Uani 1 1 d .
C8 C 0.2458(5) 0.2760(10) 0.3556(4) 0.0310(18) Uani 1 1 d .
H8A H 0.1981 0.2598 0.3328 0.037 Uiso 1 1 calc R
C9 C 0.2603(4) 0.3592(10) 0.4103(4) 0.0301(18) Uani 1 1 d .
C10 C 0.3321(4) 0.3756(11) 0.4457(4) 0.0305(18) Uani 1 1 d .
C11 C 0.3443(5) 0.4582(10) 0.5034(4) 0.0318(19) Uani 1 1 d .
C12 C 0.4064(5) 0.4897(12) 0.5474(4) 0.040(2) Uani 1 1 d .
H12A H 0.4502 0.4587 0.5411 0.048 Uiso 1 1 calc R
C13 C 0.4054(5) 0.5664(11) 0.6009(4) 0.038(2) Uani 1 1 d .
H13A H 0.4483 0.5839 0.6315 0.045 Uiso 1 1 calc R
C14 C 0.3426(5) 0.6173(11) 0.6100(4) 0.039(2) Uani 1 1 d .
H14A H 0.3418 0.6754 0.6457 0.047 Uiso 1 1 calc R
C15 C 0.2807(5) 0.5818(11) 0.5659(4) 0.0323(19) Uani 1 1 d .
C16 C 0.2082(6) 0.6241(11) 0.5674(4) 0.040(2) Uani 1 1 d .
C17 C 0.1927(6) 0.7004(12) 0.6164(4) 0.044(2) Uani 1 1 d .
H17A H 0.2297 0.7315 0.6508 0.053 Uiso 1 1 calc R
C18 C 0.1234(6) 0.7305(13) 0.6147(5) 0.049(3) Uani 1 1 d .
H18A H 0.1124 0.7842 0.6476 0.058 Uiso 1 1 calc R
C19 C 0.0703(6) 0.6814(13) 0.5646(4) 0.046(2) Uani 1 1 d .
H19A H 0.0223 0.6962 0.5633 0.055 Uiso 1 1 calc R
C20 C 0.0881(5) 0.6102(12) 0.5162(4) 0.040(2) Uani 1 1 d .
H20A H 0.0516 0.5819 0.4810 0.048 Uiso 1 1 calc R
C21 C 0.0000 0.1782(18) 0.2500 0.052(4) Uani 1 2 d S

loop_
_atom_site_aniso_label
_atom_site_aniso_U_11
_atom_site_aniso_U_22
_atom_site_aniso_U_33
_atom_site_aniso_U_23
_atom_site_aniso_U_13
_atom_site_aniso_U_12
Pt1 0.02777(19) 0.02667(19) 0.0310(2) 0.00201(13) 0.00762(14) 0.00021(13)
Cl1 0.0291(11) 0.0466(13) 0.0419(12) -0.0055(10) 0.0062(9) -0.0005(9)
Cl2 0.0614(18) 0.071(2) 0.0495(16) 0.0074(13) 0.0184(14) 0.0036(14)
N1 0.038(4) 0.020(3) 0.031(4) 0.007(3) 0.005(3) -0.001(3)
N2 0.032(4) 0.023(3) 0.037(4) 0.004(3) 0.008(3) 0.003(3)
C1 0.036(5) 0.029(4) 0.046(5) 0.008(4) 0.011(4) 0.000(4)
C3 0.040(5) 0.033(5) 0.062(6) 0.008(5) 0.027(5) -0.003(4)
C2 0.025(4) 0.020(4) 0.055(6) 0.007(4) 0.008(4) -0.001(3)
C4 0.047(6) 0.039(5) 0.070(7) 0.000(5) 0.034(6) 0.001(5)
C5 0.062(7) 0.044(6) 0.049(6) -0.008(5) 0.029(6) -0.003(5)
C6 0.039(5) 0.045(5) 0.031(5) 0.000(4) 0.010(4) -0.005(4)
C7 0.036(5) 0.029(4) 0.035(5) 0.002(4) 0.007(4) -0.005(4)
C8 0.034(5) 0.026(4) 0.029(4) 0.004(3) 0.005(4) 0.006(4)
C9 0.031(4) 0.021(4) 0.038(5) 0.006(3) 0.010(4) -0.004(3)
C10 0.026(4) 0.032(4) 0.033(4) 0.005(4) 0.006(3) -0.005(3)
C11 0.030(5) 0.027(4) 0.034(5) 0.004(3) 0.002(4) 0.005(3)
C12 0.030(5) 0.035(5) 0.048(6) 0.011(4) 0.000(4) -0.001(4)
C13 0.042(5) 0.035(5) 0.028(4) 0.000(4) -0.003(4) -0.010(4)
C14 0.057(6) 0.028(4) 0.028(4) -0.006(4) 0.005(4) -0.008(4)
C15 0.041(5) 0.026(4) 0.032(4) 0.005(4) 0.013(4) -0.002(4)
C16 0.057(6) 0.026(4) 0.037(5) 0.003(4) 0.013(4) 0.004(4)
C17 0.062(7) 0.032(5) 0.045(6) -0.001(4) 0.024(5) 0.003(5)
C18 0.072(8) 0.034(5) 0.053(6) -0.001(5) 0.038(6) 0.008(5)
C19 0.050(6) 0.047(6) 0.052(6) 0.016(5) 0.033(5) 0.010(5)
C20 0.039(5) 0.036(5) 0.047(5) 0.005(4) 0.018(4) 0.005(4)
C21 0.047(9) 0.034(7) 0.062(9) 0.000 -0.003(7) 0.000

loop_
_atom_type_symbol
_atom_type_description
_atom_type_scat_dispersion_real
_atom_type_scat_dispersion_imag
_atom_type_scat_source
C C 0.0033 0.0016 'International Tables Vol C Tables 4.2.6.8 and 6.1.1.4'
H H 0.0000 0.0000 'International Tables Vol C Tables 4.2.6.8 and 6.1.1.4'
N N 0.0061 0.0033 'International Tables Vol C Tables 4.2.6.8 and 6.1.1.4'
Cl Cl 0.1484 0.1585 'International Tables Vol C Tables 4.2.6.8 and 6.1.1.4'
Pt Pt -1.7033 8.3905 'International Tables Vol C Tables 4.2.6.8 and 6.1.1.4'

loop_
_geom_angle_atom_site_label_1
_geom_angle_atom_site_label_2
_geom_angle_atom_site_label_3
_geom_angle
_geom_angle_site_symmetry_1
N1 Pt1 C9 82.4(3) .
N1 Pt1 N2 79.6(3) .
C9 Pt1 N2 161.9(3) .
N1 Pt1 Cl1 177.7(2) .
C9 Pt1 Cl1 99.5(3) .
N2 Pt1 Cl1 98.5(2) .
C15 N1 C11 123.0(8) .
C15 N1 Pt1 119.1(6) .
C11 N1 Pt1 117.8(6) .
C16 N2 C20 119.3(8) .
C16 N2 Pt1 112.4(6) .
C20 N2 Pt1 128.3(6) .
C10 C1 C2 120.1(8) .
C10 C1 H1A 119.9 .
C2 C1 H1A 119.9 .
C4 C3 C2 119.5(10) .
C4 C3 H3A 120.2 .
C2 C3 H3A 120.2 .
C3 C2 C1 121.6(9) .
C3 C2 C7 119.4(9) .
C1 C2 C7 119.0(8) .
C3 C4 C5 121.9(9) .
C3 C4 H4A 119.0 .
C5 C4 H4A 119.0 .
C6 C5 C4 119.4(10) .
C6 C5 H5A 120.3 .
C4 C5 H5A 120.3 .
C5 C6 C7 121.4(9) .
C5 C6 H6A 119.3 .
C7 C6 H6A 119.3 .
C8 C7 C6 122.0(8) .
C8 C7 C2 119.7(8) .
C6 C7 C2 118.3(8) .
C9 C8 C7 121.6(8) .
C9 C8 H8A 119.2 .
C7 C8 H8A 119.2 .
C8 C9 C10 118.8(8) .
C8 C9 Pt1 130.1(7) .
C10 C9 Pt1 111.0(6) .
C1 C10 C9 120.7(8) .
C1 C10 C11 122.5(8) .
C9 C10 C11 116.8(8) .
N1 C11 C12 117.7(8) .
N1 C11 C10 111.9(8) .
C12 C11 C10 130.3(9) .
C11 C12 C13 120.3(9) .
C11 C12 H12A 119.8 .
C13 C12 H12A 119.8 .
C14 C13 C12 120.5(9) .
C14 C13 H13A 119.8 .
C12 C13 H13A 119.8 .
C13 C14 C15 118.4(8) .
C13 C14 H14A 120.8 .
C15 C14 H14A 120.8 .
N1 C15 C14 120.0(8) .
N1 C15 C16 113.4(8) .
C14 C15 C16 126.6(8) .
N2 C16 C17 120.9(9) .
N2 C16 C15 115.5(8) .
C17 C16 C15 123.6(9) .
C18 C17 C16 119.8(10) .
C18 C17 H17A 120.1 .
C16 C17 H17A 120.1 .
C17 C18 C19 119.1(9) .
C17 C18 H18A 120.5 .
C19 C18 H18A 120.5 .
C18 C19 C20 119.2(9) .
C18 C19 H19A 120.4 .
C20 C19 H19A 120.4 .
N2 C20 C19 121.7(9) .
N2 C20 H20A 119.2 .
C19 C20 H20A 119.2 .
Cl2 C21 Cl2 109.8(8) 2
Cl2 C21 H21 115.0 2
Cl2 C21 H21 100.7 .

loop_
_geom_bond_atom_site_label_1
_geom_bond_atom_site_label_2
_geom_bond_distance
_geom_bond_site_symmetry_2
Pt1 N1 1.953(8) .
Pt1 C9 1.995(8) .
Pt1 N2 2.110(7) .
Pt1 Cl1 2.303(2) .
Cl2 C21 1.775(9) .
N1 C15 1.349(11) .
N1 C11 1.362(12) .
N2 C16 1.354(12) .
N2 C20 1.356(11) .
C1 C10 1.402(12) .
C1 C2 1.422(12) .
C1 H1A 0.9500 .
C3 C4 1.361(14) .
C3 C2 1.420(12) .
C3 H3A 0.9500 .
C2 C7 1.425(12) .
C4 C5 1.402(15) .
C4 H4A 0.9500 .
C5 C6 1.365(13) .
C5 H5A 0.9500 .
C6 C7 1.416(12) .
C6 H6A 0.9500 .
C7 C8 1.413(12) .
C8 C9 1.386(11) .
C8 H8A 0.9500 .
C9 C10 1.430(11) .
C10 C11 1.448(12) .
C11 C12 1.379(12) .
C12 C13 1.387(14) .
C12 H12A 0.9500 .
C13 C14 1.378(14) .
C13 H13A 0.9500 .
C14 C15 1.383(12) .
C14 H14A 0.9500 .
C15 C16 1.483(13) .
C16 C17 1.397(12) .
C17 C18 1.381(14) .
C17 H17A 0.9500 .
C18 C19 1.383(15) .
C18 H18A 0.9500 .
C19 C20 1.389(13) .
C19 H19A 0.9500 .
C20 H20A 0.9500 .
C21 Cl2 1.775(9) 2
C21 H21 0.9892 .

loop_
_geom_torsion_atom_site_label_1
_geom_torsion_atom_site_label_2
_geom_torsion_atom_site_label_3
_geom_torsion_atom_site_label_4
_geom_torsion
C9 Pt1 N1 C15 -179.2(7)
N2 Pt1 N1 C15 -0.2(6)
Cl1 Pt1 N1 C15 35(6)
C9 Pt1 N1 C11 2.5(6)
N2 Pt1 N1 C11 -178.6(6)
Cl1 Pt1 N1 C11 -144(5)
N1 Pt1 N2 C16 0.1(6)
C9 Pt1 N2 C16 3.4(12)
Cl1 Pt1 N2 C16 -178.6(6)
N1 Pt1 N2 C20 -177.9(8)
C9 Pt1 N2 C20 -174.6(9)
Cl1 Pt1 N2 C20 3.5(7)
C4 C3 C2 C1 -178.8(9)
C4 C3 C2 C7 3.1(13)
C10 C1 C2 C3 -180.0(8)
C10 C1 C2 C7 -1.8(12)
C2 C3 C4 C5 -1.4(15)
C3 C4 C5 C6 -1.2(16)
C4 C5 C6 C7 1.9(15)
C5 C6 C7 C8 178.7(9)
C5 C6 C7 C2 -0.1(14)
C3 C2 C7 C8 178.8(8)
C1 C2 C7 C8 0.6(12)
C3 C2 C7 C6 -2.3(12)
C1 C2 C7 C6 179.5(8)
C6 C7 C8 C9 -177.0(8)
C2 C7 C8 C9 1.8(12)
C7 C8 C9 C10 -3.0(12)
C7 C8 C9 Pt1 178.6(6)
N1 Pt1 C9 C8 176.9(8)
N2 Pt1 C9 C8 173.6(7)
Cl1 Pt1 C9 C8 -4.4(8)
N1 Pt1 C9 C10 -1.7(6)
N2 Pt1 C9 C10 -4.9(13)
Cl1 Pt1 C9 C10 177.0(5)
C2 C1 C10 C9 0.6(12)
C2 C1 C10 C11 -179.7(8)
C8 C9 C10 C1 1.8(12)
Pt1 C9 C10 C1 -179.5(6)
C8 C9 C10 C11 -177.9(7)
Pt1 C9 C10 C11 0.8(9)
C15 N1 C11 C12 1.2(12)
Pt1 N1 C11 C12 179.5(6)
C15 N1 C11 C10 179.1(7)
Pt1 N1 C11 C10 -2.6(9)
C1 C10 C11 N1 -178.6(8)
C9 C10 C11 N1 1.1(11)
C1 C10 C11 C12 -1.0(14)
C9 C10 C11 C12 178.7(9)
N1 C11 C12 C13 -0.1(13)
C10 C11 C12 C13 -177.6(9)
C11 C12 C13 C14 -2.2(14)
C12 C13 C14 C15 3.4(13)
C11 N1 C15 C14 0.0(12)
Pt1 N1 C15 C14 -178.2(6)
C11 N1 C15 C16 178.5(7)
Pt1 N1 C15 C16 0.3(9)
C13 C14 C15 N1 -2.3(13)
C13 C14 C15 C16 179.4(8)
C20 N2 C16 C17 -0.4(13)
Pt1 N2 C16 C17 -178.6(7)
C20 N2 C16 C15 178.2(8)
Pt1 N2 C16 C15 0.0(9)
N1 C15 C16 N2 -0.2(11)
C14 C15 C16 N2 178.2(8)
N1 C15 C16 C17 178.3(8)
C14 C15 C16 C17 -3.3(14)
N2 C16 C17 C18 0.6(14)
C15 C16 C17 C18 -177.9(9)
C16 C17 C18 C19 1.1(15)
C17 C18 C19 C20 -2.9(15)
C16 N2 C20 C19 -1.5(13)
Pt1 N2 C20 C19 176.4(7)
C18 C19 C20 N2 3.1(14)
